data_1528733
loop_
_publ_author_name
'Meyer, G.'

_publ_section_title
;
 Cs2 Dy Cl5, ein Ino-chlorodysprosat(III) mit gestreckter
 cis-Zweier-Einfach-Oktaederkette
;
_journal_name_full 'Zeitschrift fuer Anorganische und Allgemeine Chemie'
_journal_page_first 149
_journal_page_last 158
_journal_volume 469
_journal_year 1980
_chemical_formula_sum 'Cl5 Cs2 Dy'
_chemical_name_systematic 'Cs2 Dy Cl5'
_space_group_IT_number 62
_symmetry_space_group_name_Hall '-P 2c 2ab'
_symmetry_space_group_name_H-M 'P b n m'
_cell_angle_alpha 90
_cell_angle_beta 90
_cell_angle_gamma 90
_cell_formula_units_Z 4
_cell_length_a 15.231
_cell_length_b 9.549
_cell_length_c 7.498
_cell_volume 1090.515
_citation_journal_id_ASTM ZAACAB
_cod_data_source_file Meyer_ZAACAB_1980_42.cif
_cod_data_source_block Cl5Cs2Dy1
_cod_original_sg_symbol_Hall '-P 2ac 2n (z,x,y)'
_cod_original_formula_sum 'Cl5 Cs2 Dy1'
_cod_database_code 1528733

loop_
_symmetry_equiv_pos_as_xyz
x,y,z
x+1/2,-y+1/2,-z
-x+1/2,y+1/2,-z+1/2
-x,-y,z+1/2
-x,-y,-z
-x-1/2,y-1/2,z
x-1/2,-y-1/2,z-1/2
x,y,-z-1/2

loop_
_atom_site_label
_atom_site_type_symbol
_atom_site_fract_x
_atom_site_fract_y
_atom_site_fract_z
_atom_site_occupancy
_atom_site_U_iso_or_equiv
Cs2 Cs+1 0.4158 0.1655 0.25 1 0.0
Cl1 Cl-1 0 0 0 1 0.0
Cl4 Cl-1 0.2023 0.0152 0.25 1 0.0
Dy1 Dy+3 0.0664 0.1799 0.25 1 0.0
Cs1 Cs+1 0.213 0.0247 0.75 1 0.0
Cl2 Cl-1 0.12 0.3368 0.507 1 0.0
Cl3 Cl-1 0.4081 0.2099 0.75 1 0.0
